data_4002772
loop_
_publ_author_name
'Wang, Zhenbin'
'Chu, Iek-Heng'
'Zhou, Fei'
'Ong, Shyue Ping'

_publ_section_title
;
 Electronic Structure Descriptor for the Discovery of Narrow-Band
 Red-Emitting Phosphors
;
_journal_issue 11
_journal_name_full 'Chemistry of Materials'
_journal_page_first 4024
_journal_paper_doi 10.1021/acs.chemmater.6b01496
_journal_volume 28
_journal_year 2016
_chemical_formula_structural CaMg(SiN2)2
_chemical_formula_sum 'Ca2 Mg2 N8 Si4'
_space_group_IT_number 7
_symmetry_Int_Tables_number 7
_symmetry_space_group_name_Hall 'P -2yc'
_symmetry_space_group_name_H-M 'P 1 c 1'
_cell_angle_alpha 90.00000000
_cell_angle_beta 126.64705904
_cell_angle_gamma 90.00000000
_cell_formula_units_Z 2
_cell_length_a 5.13904629
_cell_length_b 5.33546610
_cell_length_c 8.59540664
_cell_volume 189.092
_cod_data_source_file 18.cif
_cod_data_source_block CaMg(SiN2)2
_cod_original_cell_volume 189.091933056
_cod_original_sg_symbol_H-M Pc
_cod_original_formula_sum 'Ca2 Mg2 Si4 N8'
_cod_database_code 4002772

loop_
_symmetry_equiv_pos_site_id
_symmetry_equiv_pos_as_xyz
1 'x, y, z'
2 'x, -y, z+1/2'

loop_
_atom_site_aniso_type_symbol
_atom_site_aniso_U_11
_atom_site_aniso_U_22
_atom_site_aniso_U_33
_atom_site_aniso_U_12
_atom_site_aniso_U_13
_atom_site_aniso_U_23
Mg 0 0 0 0 0 0
Ca 0 0 0 0 0 0
Si 0 0 0 0 0 0
N 0 0 0 0 0 0

loop_
_atom_site_type_symbol
_atom_site_label
_atom_site_symmetry_multiplicity
_atom_site_fract_x
_atom_site_fract_y
_atom_site_fract_z
_atom_site_occupancy
Ca Ca1 2 0.976448 0.178428 0.496049 1
Mg Mg2 2 0.244908 0.337160 0.251435 1
Si Si3 2 0.501733 0.195148 0.999071 1
Si Si4 2 0.750729 0.321218 0.748474 1
N N5 2 0.133483 0.306318 0.797332 1
N N6 2 0.483898 0.132946 0.534654 1
N N7 2 0.601443 0.370519 0.199437 1
N N8 2 0.805356 0.240544 0.965547 1

_cod_struct_determination_method theoretical
